data_7027435
loop_
_publ_author_name
'Ghiladi, Morten'
'Jensen, Kenneth B.'
'Jiang, Jianzhong'
'McKenzie, Christine J.'
'M\/orup, Steen'
'S\/otofte, Inger'
'Ulstrup, Jens'

_publ_section_title
;
 Synthesis and characterization of dinuclear complexes containing the
 FeIII--F&#x200A;&#x200A;&#x00B7;&#x2005;&#x00B7;&#x2005;&#x00B7;&#x200A;&#x200A;(H2O)MII
 motif
;
_journal_issue 16
_journal_name_full 'Journal of the Chemical Society, Dalton Transactions'
_journal_page_first 2675
_journal_paper_doi 10.1039/a902678i
_journal_year 1999
_chemical_formula_sum 'C36 H49 B2 Cu F10 Fe N6 O5'
_chemical_formula_weight 976.82
_chemical_name_systematic
; 
 ? 
;
_space_group_IT_number 14
_symmetry_space_group_name_Hall '-P 2ybc'
_symmetry_space_group_name_H-M 'P 1 21/c 1'
_atom_sites_solution_hydrogens geom
_atom_sites_solution_primary direct
_atom_sites_solution_secondary difmap
_audit_creation_method SHELXL
_cell_angle_alpha 90.00
_cell_angle_beta 112.2600(10)
_cell_angle_gamma 90.00
_cell_formula_units_Z 4
_cell_length_a 17.9414(8)
_cell_length_b 13.6413(6)
_cell_length_c 18.8617(9)
_cell_measurement_temperature 120(2)
_cell_volume 4272.3(3)
_computing_structure_refinement 'SHELXL-93 (Sheldrick, 1993)'
_computing_structure_solution 'SHELXS-86 (Sheldrick, 1990)'
_diffrn_ambient_temperature 120(2)
_diffrn_radiation_monochromator graphite
_diffrn_radiation_source 'fine-focus sealed tube'
_diffrn_radiation_type MoK\a
_diffrn_radiation_wavelength 0.71073
_diffrn_reflns_av_R_equivalents 0.0468
_diffrn_reflns_av_sigmaI/netI 0.0661
_diffrn_reflns_limit_h_max 24
_diffrn_reflns_limit_h_min -21
_diffrn_reflns_limit_k_max 18
_diffrn_reflns_limit_k_min -16
_diffrn_reflns_limit_l_max 23
_diffrn_reflns_limit_l_min -24
_diffrn_reflns_number 28694
_diffrn_reflns_theta_max 30.87
_diffrn_reflns_theta_min 1.23
_exptl_absorpt_coefficient_mu 0.929
_exptl_crystal_density_diffrn 1.519
_exptl_crystal_F_000 2008
_refine_diff_density_max 0.876
_refine_diff_density_min -0.848
_refine_diff_density_rms 0.115
_refine_ls_extinction_method none
_refine_ls_goodness_of_fit_all 1.099
_refine_ls_goodness_of_fit_obs 1.104
_refine_ls_matrix_type full
_refine_ls_number_parameters 736
_refine_ls_number_reflns 10844
_refine_ls_number_restraints 0
_refine_ls_restrained_S_all 1.099
_refine_ls_restrained_S_obs 1.104
_refine_ls_R_factor_all 0.0916
_refine_ls_R_factor_obs 0.0538
_refine_ls_shift/esd_max -0.005
_refine_ls_shift/esd_mean 0.000
_refine_ls_structure_factor_coef Fsqd
_refine_ls_weighting_details 'w=1/[\s^2^(Fo^2^)+(0.0661P)^2^+3.8700P] where P=(Fo^2^+2Fc^2^)/3'
_refine_ls_weighting_scheme calc
_refine_ls_wR_factor_all 0.1481
_refine_ls_wR_factor_obs 0.1228
_reflns_number_observed 7590
_reflns_number_total 10844
_reflns_observed_criterion >2sigma(I)
_cod_data_source_file 902678isup1.cif
_cod_data_source_block fecu5
_cod_depositor_comments
;
The following automatic conversions were performed:

'_refine_ls_weighting_scheme' value 'calc
w=1/[\s^2^(Fo^2^)+(0.0661P)^2^+3.8700P] where P=(Fo^2^+2Fc^2^)/3' was
changed to 'calc'. New tag '_refine_ls_weighting_details' was
created. The value of the new tag was set to
'w=1/[\s^2^(Fo^2^)+(0.0661P)^2^+3.8700P] where P=(Fo^2^+2Fc^2^)/3'.

Automatic conversion script
Id: cif_fix_values 3143 2015-03-26 13:38:13Z robertas 
;
_cod_database_code 7027435

loop_
_symmetry_equiv_pos_as_xyz
'x, y, z'
'-x, y+1/2, -z+1/2'
'-x, -y, -z'
'x, -y-1/2, z-1/2'

loop_
_atom_site_aniso_label
_atom_site_aniso_U_11
_atom_site_aniso_U_22
_atom_site_aniso_U_33
_atom_site_aniso_U_23
_atom_site_aniso_U_13
_atom_site_aniso_U_12
Fe 0.0115(2) 0.0174(2) 0.0187(2) -0.0013(2) 0.0055(2) 0.0011(2)
Cu 0.0123(2) 0.0153(2) 0.0197(2) -0.0011(2) 0.00416(14) 0.00065(14)
O1 0.0101(9) 0.0192(12) 0.0174(11) -0.0029(9) 0.0039(8) -0.0007(8)
F1 0.0169(9) 0.0183(10) 0.0302(11) -0.0052(8) 0.0093(8) -0.0021(7)
F2 0.0158(9) 0.0306(11) 0.0269(11) 0.0017(9) 0.0032(8) 0.0056(8)
O2 0.0147(11) 0.0214(13) 0.0257(14) -0.0042(10) 0.0056(11) -0.0012(9)
N1 0.0116(11) 0.0139(12) 0.0242(15) -0.0013(11) 0.0073(10) 0.0015(10)
N2 0.0150(12) 0.0195(14) 0.0235(15) 0.0023(12) 0.0093(11) 0.0019(10)
N3 0.0182(13) 0.0206(14) 0.0237(15) -0.0037(12) 0.0092(11) -0.0024(11)
N4 0.0086(11) 0.0194(14) 0.0180(14) -0.0015(11) 0.0034(10) 0.0002(10)
N5 0.0123(12) 0.0173(13) 0.025(2) 0.0011(11) 0.0066(11) -0.0040(10)
N6 0.0122(12) 0.0167(13) 0.0215(14) -0.0010(11) 0.0062(10) -0.0013(10)
C1 0.0129(13) 0.016(2) 0.019(2) -0.0001(13) 0.0057(12) -0.0034(11)
C2 0.0135(13) 0.0125(15) 0.020(2) 0.0014(12) 0.0067(12) 0.0008(11)
C3 0.0105(13) 0.019(2) 0.025(2) 0.0011(13) 0.0048(12) 0.0018(12)
C4 0.0145(14) 0.017(2) 0.022(2) 0.0005(13) 0.0065(13) -0.0017(12)
C5 0.0152(14) 0.018(2) 0.022(2) -0.0023(13) 0.0073(13) -0.0005(12)
C6 0.0115(13) 0.018(2) 0.021(2) -0.0002(13) 0.0055(12) -0.0008(11)
C7 0.0142(14) 0.017(2) 0.021(2) 0.0030(13) 0.0047(12) 0.0040(12)
C8 0.0148(15) 0.020(2) 0.026(2) -0.0048(14) 0.0083(14) -0.0024(12)
C9 0.0182(15) 0.019(2) 0.023(2) -0.0001(14) 0.0107(13) 0.0003(12)
C10 0.023(2) 0.023(2) 0.029(2) -0.0004(15) 0.013(2) -0.0034(14)
C11 0.033(2) 0.016(2) 0.046(2) -0.010(2) 0.022(2) -0.0085(15)
C12 0.031(2) 0.020(2) 0.043(2) 0.003(2) 0.020(2) 0.0053(15)
C13 0.019(2) 0.022(2) 0.030(2) 0.0065(15) 0.0092(15) 0.0047(13)
C14 0.018(2) 0.018(2) 0.030(2) -0.0063(15) 0.0091(14) 0.0027(13)
C15 0.019(2) 0.017(2) 0.030(2) -0.0047(14) 0.0110(14) -0.0020(12)
C16 0.027(2) 0.024(2) 0.036(2) -0.006(2) 0.018(2) 0.0006(15)
C17 0.036(2) 0.033(2) 0.034(2) -0.008(2) 0.022(2) -0.004(2)
C18 0.035(2) 0.033(2) 0.025(2) -0.005(2) 0.015(2) -0.007(2)
C19 0.023(2) 0.024(2) 0.027(2) -0.0016(15) 0.0109(15) -0.0033(14)
C20 0.0117(14) 0.017(2) 0.023(2) -0.0039(14) 0.0054(13) -0.0019(11)
C21 0.0159(14) 0.027(2) 0.017(2) -0.0013(14) 0.0056(13) -0.0010(13)
C22 0.0140(14) 0.018(2) 0.032(2) 0.0040(15) 0.0065(14) -0.0010(12)
C23 0.018(2) 0.026(2) 0.040(2) 0.005(2) 0.005(2) 0.0032(15)
C24 0.018(2) 0.039(2) 0.035(2) 0.011(2) -0.001(2) 0.006(2)
C25 0.020(2) 0.037(2) 0.026(2) 0.005(2) 0.0028(14) 0.0005(15)
C26 0.0148(14) 0.025(2) 0.023(2) 0.0047(14) 0.0072(13) -0.0021(12)
C27 0.0142(14) 0.018(2) 0.026(2) -0.0049(14) 0.0071(13) 0.0031(12)
C28 0.0111(13) 0.020(2) 0.023(2) -0.0027(13) 0.0066(12) -0.0029(11)
C29 0.016(2) 0.025(2) 0.034(2) -0.003(2) 0.0066(14) 0.0054(13)
C30 0.016(2) 0.027(2) 0.028(2) 0.003(2) 0.0027(14) 0.0085(14)
C31 0.017(2) 0.028(2) 0.021(2) -0.0009(15) 0.0051(13) -0.0011(13)
C32 0.0156(14) 0.017(2) 0.026(2) -0.0020(14) 0.0070(13) -0.0004(12)
C33 0.0131(14) 0.024(2) 0.024(2) -0.0071(14) 0.0020(13) 0.0001(12)
C34 0.015(2) 0.034(2) 0.032(2) -0.007(2) 0.0055(15) -0.0006(15)
C35 0.019(2) 0.026(2) 0.045(3) -0.013(2) 0.002(2) -0.0017(15)
C36 0.022(2) 0.056(3) 0.022(2) -0.004(2) 0.005(2) -0.003(2)
B1 0.034(2) 0.041(3) 0.027(2) -0.003(2) 0.007(2) 0.012(2)
F3 0.0308(12) 0.054(2) 0.054(2) -0.0180(13) 0.0140(11) 0.0012(11)
F4 0.0370(14) 0.047(2) 0.065(2) 0.0046(14) 0.0002(13) 0.0129(12)
F5 0.046(2) 0.087(2) 0.076(2) -0.040(2) 0.021(2) 0.007(2)
F6 0.087(2) 0.047(2) 0.088(2) 0.024(2) 0.031(2) 0.001(2)
B2 0.023(2) 0.028(2) 0.064(3) -0.006(2) 0.020(2) -0.007(2)
F7 0.0195(10) 0.0325(13) 0.077(2) -0.0015(12) 0.0170(11) -0.0060(9)
F8 0.0351(13) 0.0433(15) 0.077(2) -0.0008(13) 0.0321(13) -0.0118(11)
F9 0.061(2) 0.045(2) 0.061(2) -0.0147(14) 0.0252(15) -0.0174(13)
F10 0.0279(12) 0.045(2) 0.080(2) -0.0113(14) 0.0169(13) 0.0033(11)
OW 0.0237(13) 0.0245(15) 0.026(2) 0.0007(13) 0.0044(12) 0.0010(11)
O3 0.050(4) 0.035(2) 0.052(5) 0.002(3) 0.025(4) 0.008(4)
O3' 0.050(4) 0.035(2) 0.052(5) 0.002(3) 0.025(4) 0.008(4)
O4 0.135(7) 0.086(4) 0.159(5) 0.004(4) 0.059(5) -0.015(5)
O4' 0.135(7) 0.086(4) 0.159(5) 0.004(4) 0.059(5) -0.015(5)
O5 0.135(7) 0.086(4) 0.159(5) 0.004(4) 0.059(5) -0.015(5)
O5' 0.135(7) 0.086(4) 0.159(5) 0.004(4) 0.059(5) -0.015(5)

loop_
_atom_site_label
_atom_site_type_symbol
_atom_site_fract_x
_atom_site_fract_y
_atom_site_fract_z
_atom_site_U_iso_or_equiv
_atom_site_thermal_displace_type
_atom_site_occupancy
_atom_site_calc_flag
_atom_site_refinement_flags
Fe Fe 0.22558(3) 0.03301(3) 0.12987(3) 0.01594(12) Uani 1 d .
Cu Cu 0.10447(2) -0.00251(3) 0.25869(2) 0.01629(11) Uani 1 d .
O1 O 0.21211(12) 0.0461(2) 0.23217(12) 0.0160(5) Uani 1 d .
F1 F 0.20277(11) -0.10335(14) 0.12790(11) 0.0217(4) Uani 1 d .
F2 F 0.13208(11) 0.0769(2) 0.05739(11) 0.0259(5) Uani 1 d .
O2 O 0.09367(15) -0.1176(2) 0.18770(15) 0.0212(5) Uani 1 d .
N1 N 0.34874(15) 0.0041(2) 0.1928(2) 0.0164(5) Uani 1 d .
N2 N 0.2725(2) 0.1796(2) 0.1521(2) 0.0187(6) Uani 1 d .
N3 N 0.2673(2) 0.0048(2) 0.0342(2) 0.0205(6) Uani 1 d .
N4 N 0.11532(14) 0.1113(2) 0.33455(15) 0.0158(5) Uani 1 d .
N5 N 0.17983(15) -0.0660(2) 0.3567(2) 0.0182(6) Uani 1 d .
N6 N 0.02086(15) 0.0776(2) 0.1827(2) 0.0169(5) Uani 1 d .
C1 C 0.2676(2) 0.0801(2) 0.3002(2) 0.0163(6) Uani 1 d .
C2 C 0.3430(2) 0.0454(2) 0.3249(2) 0.0151(6) Uani 1 d .
C3 C 0.3999(2) 0.0865(2) 0.3922(2) 0.0186(7) Uani 1 d .
C4 C 0.3841(2) 0.1605(2) 0.4371(2) 0.0180(7) Uani 1 d .
C5 C 0.3075(2) 0.1898(2) 0.4141(2) 0.0183(7) Uani 1 d .
C6 C 0.2493(2) 0.1514(2) 0.3469(2) 0.0172(6) Uani 1 d .
C7 C 0.3620(2) -0.0326(2) 0.2760(2) 0.0181(6) Uani 1 d .
C8 C 0.3943(2) 0.0953(2) 0.1974(2) 0.0201(7) Uani 1 d .
C9 C 0.3479(2) 0.1846(2) 0.1983(2) 0.0193(7) Uani 1 d .
C10 C 0.3810(2) 0.2695(3) 0.2401(2) 0.0243(7) Uani 1 d .
C11 C 0.3354(2) 0.3513(3) 0.2314(2) 0.0298(9) Uani 1 d .
C12 C 0.2582(2) 0.3471(3) 0.1826(2) 0.0293(8) Uani 1 d .
C13 C 0.2288(2) 0.2596(3) 0.1456(2) 0.0236(7) Uani 1 d .
C14 C 0.3696(2) -0.0717(3) 0.1451(2) 0.0219(7) Uani 1 d .
C15 C 0.3338(2) -0.0458(2) 0.0566(2) 0.0216(7) Uani 1 d .
C16 C 0.3653(2) -0.0719(3) 0.0007(2) 0.0273(8) Uani 1 d .
C17 C 0.3268(2) -0.0490(3) -0.0799(2) 0.0316(9) Uani 1 d .
C18 C 0.2572(2) 0.0009(3) -0.1032(2) 0.0302(8) Uani 1 d .
C19 C 0.2296(2) 0.0272(3) -0.0446(2) 0.0245(7) Uani 1 d .
C20 C 0.1688(2) 0.1870(2) 0.3235(2) 0.0174(7) Uani 1 d .
C21 C 0.1440(2) 0.0732(3) 0.4186(2) 0.0200(7) Uani 1 d .
C22 C 0.2220(2) -0.1460(2) 0.3580(2) 0.0220(7) Uani 1 d .
C23 C 0.2794(2) -0.1776(3) 0.4279(2) 0.0301(9) Uani 1 d .
C24 C 0.2947(2) -0.1252(3) 0.4983(2) 0.0342(9) Uani 1 d .
C25 C 0.2522(2) -0.0427(3) 0.4971(2) 0.0293(8) Uani 1 d .
C26 C 0.1948(2) -0.0147(2) 0.4251(2) 0.0209(7) Uani 1 d .
C27 C 0.0373(2) 0.1559(3) 0.3100(2) 0.0197(7) Uani 1 d .
C28 C -0.0022(2) 0.1500(2) 0.2198(2) 0.0179(7) Uani 1 d .
C29 C -0.0606(2) 0.2135(3) 0.1762(2) 0.0257(8) Uani 1 d .
C30 C -0.0957(2) 0.2022(3) 0.0937(2) 0.0255(8) Uani 1 d .
C31 C -0.0722(2) 0.1276(3) 0.0561(2) 0.0226(7) Uani 1 d .
C32 C -0.0133(2) 0.0670(2) 0.1026(2) 0.0196(7) Uani 1 d .
C33 C 0.4456(2) 0.2074(3) 0.5118(2) 0.0218(7) Uani 1 d .
C34 C 0.5267(2) 0.1805(3) 0.5186(2) 0.0280(8) Uani 1 d .
C35 C 0.4389(2) 0.3195(3) 0.5056(3) 0.0329(9) Uani 1 d .
C36 C 0.4340(2) 0.1722(4) 0.5870(2) 0.0342(10) Uani 1 d .
H1 H 0.0528(30) -0.1318(33) 0.1473(27) 0.042(13) Uiso 1 d .
H2 H 0.1337(36) -0.1226(39) 0.1712(30) 0.065(17) Uiso 1 d .
H3 H 0.4491(26) 0.0629(31) 0.4024(23) 0.031(11) Uiso 1 d .
H5 H 0.2927(23) 0.2367(29) 0.4459(22) 0.026(10) Uiso 1 d .
H71 H 0.4201(20) -0.0571(25) 0.3046(19) 0.013(8) Uiso 1 d .
H72 H 0.3281(26) -0.0940(33) 0.2679(24) 0.040(12) Uiso 1 d .
H81 H 0.4079(19) 0.0930(24) 0.1520(19) 0.008(8) Uiso 1 d .
H82 H 0.4427(21) 0.0926(25) 0.2430(20) 0.014(9) Uiso 1 d .
H10 H 0.4325(26) 0.2629(30) 0.2757(23) 0.033(11) Uiso 1 d .
H11 H 0.3535(22) 0.4028(29) 0.2518(21) 0.020(10) Uiso 1 d .
H12 H 0.2255(23) 0.4044(29) 0.1742(21) 0.025(10) Uiso 1 d .
H13 H 0.1786(25) 0.2565(29) 0.1111(23) 0.027(10) Uiso 1 d .
H141 H 0.4245(23) -0.0783(27) 0.1625(21) 0.021(9) Uiso 1 d .
H142 H 0.3517(24) -0.1318(31) 0.1525(22) 0.026(10) Uiso 1 d .
H16 H 0.4142(29) -0.1045(34) 0.0198(26) 0.045(13) Uiso 1 d .
H17 H 0.3493(26) -0.0722(32) -0.1219(25) 0.039(12) Uiso 1 d .
H18 H 0.2257(26) 0.0181(30) -0.1595(26) 0.034(12) Uiso 1 d .
H19 H 0.1815(23) 0.0598(27) -0.0583(21) 0.020(9) Uiso 1 d .
H201 H 0.1501(23) 0.2037(27) 0.2708(23) 0.022(10) Uiso 1 d .
H202 H 0.1663(18) 0.2416(24) 0.3559(18) 0.006(8) Uiso 1 d .
H211 H 0.1734(22) 0.1252(27) 0.4584(21) 0.022(10) Uiso 1 d .
H212 H 0.0976(24) 0.0504(28) 0.4327(21) 0.026(10) Uiso 1 d .
H22 H 0.2105(19) -0.1794(24) 0.3047(19) 0.009(8) Uiso 1 d .
H23 H 0.3067(28) -0.2308(35) 0.4316(26) 0.045(14) Uiso 1 d .
H24 H 0.3310(24) -0.1478(29) 0.5430(23) 0.027(10) Uiso 1 d .
H25 H 0.2631(27) -0.0041(32) 0.5483(27) 0.042(13) Uiso 1 d .
H271 H 0.0394(20) 0.2200(27) 0.3243(19) 0.011(8) Uiso 1 d .
H272 H 0.0125(21) 0.1174(26) 0.3371(19) 0.014(9) Uiso 1 d .
H29 H -0.0745(27) 0.2551(34) 0.2012(25) 0.038(13) Uiso 1 d .
H30 H -0.1331(26) 0.2481(32) 0.0635(24) 0.038(12) Uiso 1 d .
H31 H -0.0945(26) 0.1145(32) 0.0044(26) 0.039(12) Uiso 1 d .
H32 H 0.0019(23) 0.0149(28) 0.0780(22) 0.023(10) Uiso 1 d .
H341 H 0.5332(20) 0.1962(24) 0.4701(20) 0.009(8) Uiso 1 d .
H342 H 0.5347(21) 0.1157(29) 0.5271(20) 0.016(9) Uiso 1 d .
H343 H 0.5612(26) 0.2109(32) 0.5677(26) 0.039(12) Uiso 1 d .
H351 H 0.4742(26) 0.3507(30) 0.5475(24) 0.031(11) Uiso 1 d .
H352 H 0.4454(24) 0.3411(29) 0.4553(25) 0.032(11) Uiso 1 d .
H353 H 0.3917(29) 0.3417(32) 0.5070(25) 0.040(12) Uiso 1 d .
H361 H 0.4371(22) 0.0979(31) 0.5923(21) 0.023(10) Uiso 1 d .
H362 H 0.4691(32) 0.1967(38) 0.6357(31) 0.061(16) Uiso 1 d .
H363 H 0.3841(31) 0.1848(35) 0.5856(26) 0.047(14) Uiso 1 d .
B1 B 0.3882(3) -0.1420(4) 0.7431(3) 0.0354(11) Uani 1 d .
F3 F 0.43450(14) -0.0776(2) 0.80064(15) 0.0471(7) Uani 1 d .
F4 F 0.3222(2) -0.0943(2) 0.6946(2) 0.0553(8) Uani 1 d .
F5 F 0.4257(2) -0.1826(3) 0.6980(2) 0.0704(10) Uani 1 d .
F6 F 0.3657(2) -0.2174(2) 0.7830(2) 0.0747(10) Uani 1 d .
B2 B -0.0675(3) -0.0811(3) 0.2895(3) 0.0371(11) Uani 1 d .
F7 F 0.01027(13) -0.0603(2) 0.3255(2) 0.0432(6) Uani 1 d .
F8 F -0.08474(15) -0.1583(2) 0.3315(2) 0.0484(7) Uani 1 d .
F9 F -0.0837(2) -0.1078(2) 0.2096(2) 0.0552(7) Uani 1 d .
F10 F -0.10995(15) 0.0016(2) 0.2906(2) 0.0520(7) Uani 1 d .
OW O 0.0286(2) 0.1780(2) -0.0644(2) 0.0260(6) Uani 1 d .
H1W H 0.0202(29) 0.2237(38) -0.0480(27) 0.038(15) Uiso 1 d .
H2W H 0.0526(34) 0.1533(42) -0.0282(33) 0.060(19) Uiso 1 d .
O3 O 0.0145(5) 0.6477(5) 0.0174(5) 0.0440(15) Uani 0.593(10) d P
O3' O -0.0241(8) 0.6492(9) -0.0084(7) 0.0440(15) Uani 0.407(10) d P
O4 O -0.1773(7) 0.1941(9) 0.3978(8) 0.126(2) Uani 0.649(8) d P
O4' O -0.2161(14) 0.2119(16) 0.4041(16) 0.126(2) Uani 0.351(8) d P
O5 O -0.1120(6) 0.0605(7) 0.4422(7) 0.126(2) Uani 0.649(8) d P
O5' O -0.1551(12) 0.1093(14) 0.3852(13) 0.126(2) Uani 0.351(8) d P

loop_
_atom_type_symbol
_atom_type_description
_atom_type_scat_dispersion_real
_atom_type_scat_dispersion_imag
_atom_type_scat_source
C C 0.0033 0.0016 'International Tables Vol C Tables 4.2.6.8 and 6.1.1.4'
H H 0.0000 0.0000 'International Tables Vol C Tables 4.2.6.8 and 6.1.1.4'
B B 0.0013 0.0007 'International Tables Vol C Tables 4.2.6.8 and 6.1.1.4'
N N 0.0061 0.0033 'International Tables Vol C Tables 4.2.6.8 and 6.1.1.4'
O O 0.0106 0.0060 'International Tables Vol C Tables 4.2.6.8 and 6.1.1.4'
F F 0.0171 0.0103 'International Tables Vol C Tables 4.2.6.8 and 6.1.1.4'
Fe Fe 0.3463 0.8444 'International Tables Vol C Tables 4.2.6.8 and 6.1.1.4'
Cu Cu 0.3201 1.2651 'International Tables Vol C Tables 4.2.6.8 and 6.1.1.4'

loop_
_geom_angle_atom_site_label_1
_geom_angle_atom_site_label_2
_geom_angle_atom_site_label_3
_geom_angle
F2 Fe F1 100.20(9)
F2 Fe O1 106.01(9)
F1 Fe O1 90.15(9)
F2 Fe N1 162.81(10)
F1 Fe N1 89.99(9)
O1 Fe N1 87.62(9)
F2 Fe N2 91.24(10)
F1 Fe N2 168.43(9)
O1 Fe N2 84.94(10)
N1 Fe N2 79.36(10)
F2 Fe N3 86.86(10)
F1 Fe N3 87.21(9)
O1 Fe N3 167.12(9)
N1 Fe N3 79.78(10)
N2 Fe N3 95.26(10)
N6 Cu O2 95.35(11)
N6 Cu N5 164.55(11)
O2 Cu N5 97.77(11)
N6 Cu N4 86.16(11)
O2 Cu N4 177.74(11)
N5 Cu N4 80.50(11)
N6 Cu O1 98.90(9)
O2 Cu O1 87.55(9)
N5 Cu O1 89.80(9)
N4 Cu O1 93.88(9)
C1 O1 Fe 127.6(2)
C1 O1 Cu 105.6(2)
Fe O1 Cu 126.72(10)
C8 N1 C14 110.9(3)
C8 N1 C7 109.7(3)
C14 N1 C7 113.5(2)
C8 N1 Fe 108.3(2)
C14 N1 Fe 103.7(2)
C7 N1 Fe 110.5(2)
C9 N2 C13 116.7(3)
C9 N2 Fe 114.1(2)
C13 N2 Fe 125.1(2)
C15 N3 C19 118.1(3)
C15 N3 Fe 112.0(2)
C19 N3 Fe 129.7(2)
C27 N4 C20 105.4(3)
C27 N4 C21 112.1(3)
C20 N4 C21 113.3(2)
C27 N4 Cu 105.7(2)
C20 N4 Cu 108.8(2)
C21 N4 Cu 111.1(2)
C22 N5 C26 119.1(3)
C22 N5 Cu 123.3(2)
C26 N5 Cu 117.1(2)
C28 N6 C32 122.2(3)
C28 N6 Cu 109.0(2)
C32 N6 Cu 128.9(2)
C2 C1 O1 118.9(3)
C2 C1 C6 117.6(3)
O1 C1 C6 123.4(3)
C1 C2 C3 117.6(3)
C1 C2 C7 117.6(3)
C3 C2 C7 124.7(3)
C2 C3 C4 125.7(3)
C5 C4 C3 115.7(3)
C5 C4 C33 117.3(3)
C3 C4 C33 126.9(3)
C4 C5 C6 120.2(3)
C5 C6 C20 118.2(3)
C5 C6 C1 123.0(3)
C20 C6 C1 118.8(3)
C2 C7 N1 113.3(3)
N1 C8 C9 113.3(3)
N2 C9 C10 121.9(3)
N2 C9 C8 113.3(3)
C10 C9 C8 124.6(3)
C11 C10 C9 120.4(3)
C12 C11 C10 117.8(4)
C11 C12 C13 118.7(3)
N2 C13 C12 124.5(3)
N1 C14 C15 112.5(3)
N3 C15 C16 117.7(3)
N3 C15 C14 114.7(3)
C16 C15 C14 127.6(3)
C15 C16 C17 124.1(3)
C18 C17 C16 118.0(4)
C17 C18 C19 115.4(4)
N3 C19 C18 126.5(3)
C6 C20 N4 110.8(3)
C26 C21 N4 108.1(3)
N5 C22 C23 118.9(4)
C22 C23 C24 122.1(4)
C25 C24 C23 119.1(4)
C24 C25 C26 116.3(4)
N5 C26 C25 124.5(3)
N5 C26 C21 115.4(3)
C25 C26 C21 120.1(3)
N4 C27 C28 108.2(3)
N6 C28 C29 117.7(3)
N6 C28 C27 119.4(3)
C29 C28 C27 123.0(3)
C28 C29 C30 119.9(3)
C31 C30 C29 122.1(3)
C32 C31 C30 115.2(3)
C31 C32 N6 122.9(3)
C34 C33 C35 107.7(3)
C34 C33 C4 108.4(3)
C35 C33 C4 109.3(3)
C34 C33 C36 108.1(3)
C35 C33 C36 109.7(3)
C4 C33 C36 113.4(3)
F4 B1 F5 106.3(4)
F4 B1 F3 109.4(4)
F5 B1 F3 116.3(4)
F4 B1 F6 110.8(4)
F5 B1 F6 109.7(4)
F3 B1 F6 104.4(4)
F7 B2 F10 107.4(3)
F7 B2 F8 106.3(4)
F10 B2 F8 111.2(4)
F7 B2 F9 109.9(4)
F10 B2 F9 109.0(4)
F8 B2 F9 112.8(3)
O4' O4 O5' 131.6(27)
O5 O5' O4 117.1(19)

loop_
_geom_bond_atom_site_label_1
_geom_bond_atom_site_label_2
_geom_bond_distance
Fe F2 1.818(2)
Fe F1 1.902(2)
Fe O1 2.041(2)
Fe N1 2.112(3)
Fe N2 2.149(3)
Fe N3 2.234(3)
Cu N6 1.967(3)
Cu O2 2.024(2)
Cu N5 2.025(3)
Cu N4 2.070(3)
Cu O1 2.270(2)
O1 C1 1.373(4)
N1 C8 1.473(4)
N1 C14 1.508(4)
N1 C7 1.576(4)
N2 C9 1.305(4)
N2 C13 1.321(4)
N3 C15 1.302(4)
N3 C19 1.413(5)
N4 C27 1.432(4)
N4 C20 1.477(4)
N4 C21 1.559(4)
N5 C22 1.322(4)
N5 C26 1.403(4)
N6 C28 1.362(4)
N6 C32 1.406(4)
C1 C2 1.340(4)
C1 C6 1.430(5)
C2 C3 1.409(4)
C2 C7 1.529(5)
C3 C4 1.413(5)
C4 C5 1.337(4)
C4 C33 1.560(4)
C5 C6 1.403(4)
C6 C20 1.426(4)
C8 C9 1.478(5)
C9 C10 1.401(5)
C10 C11 1.355(5)
C11 C12 1.342(6)
C12 C13 1.383(5)
C14 C15 1.584(5)
C15 C16 1.419(5)
C16 C17 1.446(6)
C17 C18 1.342(6)
C18 C19 1.419(5)
C21 C26 1.483(5)
C22 C23 1.399(5)
C23 C24 1.440(6)
C24 C25 1.353(6)
C25 C26 1.410(5)
C27 C28 1.578(5)
C28 C29 1.368(5)
C29 C30 1.449(5)
C30 C31 1.394(5)
C31 C32 1.366(5)
C33 C34 1.459(5)
C33 C35 1.535(5)
C33 C36 1.584(6)
B1 F4 1.357(5)
B1 F5 1.384(5)
B1 F3 1.399(5)
B1 F6 1.420(6)
B2 F7 1.330(5)
B2 F10 1.366(5)
B2 F8 1.421(6)
B2 F9 1.467(6)
O3 O3' 0.680(9)
O4 O4' 0.79(2)
O4 O5' 1.28(2)
O5 O5' 1.25(2)
